data_1567578
loop_
_publ_author_name
'Takebayashi, Satoshi'
'Fayzullin, Robert R.'
'Bansal, Richa'

_publ_section_title
;
 Direct observation of reversible bond homolysis by 2D EXSY NMR
;
_journal_issue 32
_journal_name_full 'Chemical Science'
_journal_page_first 9202
_journal_page_last 9209
_journal_paper_doi 10.1039/D2SC03028D
_journal_volume 13
_journal_year 2022
_chemical_formula_moiety 'C60 H80 Co2 N8 O6'
_chemical_formula_sum 'C60 H80 Co2 N8 O6'
_chemical_formula_weight 1127.18
_space_group_crystal_system triclinic
_space_group_IT_number 2
_space_group_name_Hall '-P 1'
_space_group_name_H-M_alt 'P -1'
_atom_sites_solution_hydrogens geom
_audit_creation_method SHELXL-2018/3
_audit_update_record
;
2022-04-10 deposited with the CCDC.	2022-08-01 downloaded from the CCDC.
;
_cell_angle_alpha 77.6834(4)
_cell_angle_beta 76.0242(5)
_cell_angle_gamma 66.2040(4)
_cell_formula_units_Z 2
_cell_length_a 13.2692(3)
_cell_length_b 15.2605(4)
_cell_length_c 16.5352(4)
_cell_measurement_reflns_used 99224
_cell_measurement_temperature 100(2)
_cell_measurement_theta_max 40.85
_cell_measurement_theta_min 2.30
_cell_volume 2947.53(12)
_computing_cell_refinement 'APEX3 v2021.4-0 (Bruker AXS)'
_computing_data_collection 'APEX3 v2021.4-0 (Bruker AXS)'
_computing_data_reduction 'APEX3 v2021.4-0 (Bruker AXS)'
_computing_molecular_graphics
;
WinGX (Farrugia, 2012); ORTEP-3 (Farrugia, 2012);
PLATON (Spek, 2009); Olex2 (Dolomanov et al., 2009)
;
_computing_publication_material
;
WinGX (Farrugia, 2012); ORTEP-3 (Farrugia, 2012);
PLATON (Spek, 2009); Olex2 (Dolomanov et al., 2009)
;
_computing_structure_refinement 'SHELXL-2018/3 (Sheldrick, 2015)'
_computing_structure_solution 'SHELXT-2018/2 (Sheldrick, 2015)'
_diffrn_ambient_temperature 100(2)
_diffrn_measured_fraction_theta_full 0.999
_diffrn_measured_fraction_theta_max 0.991
_diffrn_measurement_device_type 'Bruker D8 Venture'
_diffrn_measurement_method '\f and \w scans'
_diffrn_radiation_probe x-ray
_diffrn_radiation_type MoK\a
_diffrn_radiation_wavelength 0.71073
_diffrn_reflns_av_R_equivalents 0.0439
_diffrn_reflns_av_unetI/netI 0.0259
_diffrn_reflns_Laue_measured_fraction_full 0.999
_diffrn_reflns_Laue_measured_fraction_max 0.991
_diffrn_reflns_limit_h_max 22
_diffrn_reflns_limit_h_min -22
_diffrn_reflns_limit_k_max 25
_diffrn_reflns_limit_k_min -25
_diffrn_reflns_limit_l_max 28
_diffrn_reflns_limit_l_min -27
_diffrn_reflns_number 383090
_diffrn_reflns_point_group_measured_fraction_full 0.999
_diffrn_reflns_point_group_measured_fraction_max 0.991
_diffrn_reflns_theta_full 25.242
_diffrn_reflns_theta_max 37.035
_diffrn_reflns_theta_min 1.945
_diffrn_source 'microfocus sealed X-ray tube'
_exptl_absorpt_coefficient_mu 0.618
_exptl_absorpt_correction_T_max 0.8890
_exptl_absorpt_correction_T_min 0.7584
_exptl_absorpt_correction_type numerical
_exptl_absorpt_process_details
;
SADABS-2016/2 (Stalke et al., 2015)

 Equivalent reflections defined by point group -1 for scaling and error model
 Restraint esd for equal adjacent scale factors =  0.0050
 Maximum odd and even orders for spherical harmonics =   3   6
 wR2(int) =  0.1194 (selected reflections only, before parameter refinement)
 wR2(int) =  0.0518 (selected reflections only, after parameter refinement)

 Run 2theta R(int) Incid. factors Diffr. factors    K      g   I/s(lim) Total I>2sig(I)
   1  11.7  0.0396  0.269 - 0.518  0.988 - 1.023  0.793  0.0218  45.9   49422   40324
   2  27.7  0.0522  0.355 - 0.478  0.988 - 1.018  0.828  0.0218  45.9   12018    8508
   3  27.7  0.0528  0.329 - 0.402  0.988 - 1.024  0.814  0.0218  45.9   12092    8316
   4  27.7  0.0523  0.339 - 0.454  0.988 - 1.018  0.843  0.0218  45.9   12017    8590
   5  11.7  0.0397  0.356 - 0.475  0.989 - 1.018  0.808  0.0218  45.9   15333   12327
   6  11.7  0.0418  0.302 - 0.559  0.989 - 1.024  0.828  0.0218  45.9   54719   43903
   7  11.7  0.0382  0.251 - 0.408  0.988 - 1.024  0.830  0.0218  45.9   15281   12443
   8  27.7  0.0537  0.352 - 0.511  0.988 - 1.022  0.792  0.0218  45.9   12006    8157
   9  27.7  0.0575  0.525 - 0.567  0.988 - 1.021  0.843  0.0218  45.9   12166    8152
  10  11.8  0.0395  0.303 - 0.499  0.988 - 1.016  0.814  0.0218  45.9   15451   12399
  11  11.8  0.0383  0.407 - 0.495  0.988 - 1.024  0.787  0.0218  45.9   13682   11054
  12  11.7  0.0412  0.439 - 0.554  0.988 - 1.012  0.785  0.0218  45.9   15347   12227
  13  11.8  0.0408  0.489 - 0.551  0.988 - 1.019  0.787  0.0218  45.9   12189    9690
  14  11.8  0.0377  0.291 - 0.417  0.989 - 1.024  0.822  0.0218  45.9   14303   11667
  15  11.7  0.0393  0.366 - 0.489  0.988 - 1.024  0.801  0.0218  45.9   15283   12211
  16  11.8  0.0411  0.346 - 0.498  0.988 - 1.018  0.795  0.0218  45.9   14026   11254
  17  11.7  0.0416  0.296 - 0.553  0.989 - 1.024  0.780  0.0218  45.9   55784   44899
  18  11.7  0.0406  0.265 - 0.525  0.988 - 1.016  0.812  0.0218  45.9   15340   12433
  19   0.0  0.0772  0.341 - 0.503  0.990 - 1.021  0.863  0.0218  45.9   26264   18427
  20f  0.0  0.1330  0.356 - 0.515  0.992 - 1.019  0.885  0.0218  45.9   20649   10521

 361 Overloads replaced by fast scan measurements
 393084 Corrected reflections written to file sad.hkl
 Estimated minimum and maximum transmission:  0.7584  0.8890
 Additional spherical absorption correction applied with mu*r =  0.0790
 3lambda correction factor = 0.00150
;
_exptl_crystal_colour 'dark orange'
_exptl_crystal_density_diffrn 1.270
_exptl_crystal_description prism
_exptl_crystal_F_000 1196
_exptl_crystal_recrystallization_method 'diffusion of pentane to a benzene solution'
_exptl_crystal_size_max 0.330
_exptl_crystal_size_mid 0.284
_exptl_crystal_size_min 0.128
_refine_diff_density_max 0.996
_refine_diff_density_min -0.911
_refine_diff_density_rms 0.079
_refine_ls_extinction_method none
_refine_ls_goodness_of_fit_ref 1.080
_refine_ls_hydrogen_treatment constr
_refine_ls_matrix_type full
_refine_ls_number_parameters 822
_refine_ls_number_reflns 29806
_refine_ls_number_restraints 747
_refine_ls_restrained_S_all 1.072
_refine_ls_R_factor_all 0.0528
_refine_ls_R_factor_gt 0.0433
_refine_ls_shift/su_max 0.002
_refine_ls_shift/su_mean 0.000
_refine_ls_structure_factor_coef Fsqd
_refine_ls_weighting_details 'w=1/[\s^2^(Fo^2^)+(0.0521P)^2^+1.5005P] where P=(Fo^2^+2Fc^2^)/3'
_refine_ls_weighting_scheme calc
_refine_ls_wR_factor_gt 0.1086
_refine_ls_wR_factor_ref 0.1133
_reflns_Friedel_coverage 0.000
_reflns_number_gt 25212
_reflns_number_total 29806
_reflns_threshold_expression 'I > 2\s(I)'
_cod_data_source_file d2sc03028d4.cif
_cod_data_source_block st0117
_cod_database_code 1567578
_shelx_shelxl_version_number 2018/3
_shelx_space_group_comment
;
The symmetry employed for this shelxl refinement is uniquely defined
by the following loop, which should always be used as a source of
symmetry information in preference to the above space-group names.
They are only intended as comments.
;
_shelx_estimated_absorpt_t_min 0.822
_shelx_estimated_absorpt_t_max 0.925

loop_
_space_group_symop_operation_xyz
'x, y, z'
'-x, -y, -z'

loop_
_atom_site_label
_atom_site_type_symbol
_atom_site_fract_x
_atom_site_fract_y
_atom_site_fract_z
_atom_site_U_iso_or_equiv
_atom_site_adp_type
_atom_site_occupancy
_atom_site_site_symmetry_order
_atom_site_calc_flag
_atom_site_refinement_flags_posn
_atom_site_refinement_flags_adp
_atom_site_refinement_flags_occupancy
_atom_site_disorder_assembly
_atom_site_disorder_group
Co1 Co 0.77154(2) 0.74474(2) 0.32790(2) 0.01025(3) Uani 1 1 d . . . . .
Co2 Co 0.62221(2) 0.71575(2) 0.25928(2) 0.01092(3) Uani 1 1 d . . . . .
O1 O 0.87910(8) 0.53408(6) 0.33914(6) 0.02368(16) Uani 1 1 d . . . . .
O2 O 0.79937(9) 0.86725(8) 0.16753(7) 0.0320(2) Uani 1 1 d . . . . .
O3 O 0.57100(8) 0.83760(11) 0.44971(8) 0.0440(3) Uani 1 1 d . . . . .
O4 O 0.51315(9) 0.92542(7) 0.25855(9) 0.0378(3) Uani 1 1 d . . . . .
O5 O 0.82327(8) 0.63767(10) 0.13360(7) 0.0391(3) Uani 1 1 d . . . . .
O6 O 0.60460(8) 0.59139(8) 0.42023(6) 0.0291(2) Uani 1 1 d . . . . .
N1A N 0.99555(6) 0.73337(6) 0.33548(5) 0.01145(12) Uani 1 1 d . . . . .
N2A N 0.89470(6) 0.72761(6) 0.46039(5) 0.01224(12) Uani 1 1 d . . . . .
N3A N 1.15349(9) 0.86490(8) 0.00252(6) 0.02105(17) Uani 1 1 d . . . . .
N4A N 0.54096(9) 0.76348(8) 0.73606(7) 0.02381(19) Uani 1 1 d . . . . .
N1B N 0.51512(7) 0.68897(7) 0.13288(5) 0.01567(14) Uani 1 1 d D U . . .
N3B N 0.80223(13) 0.73427(11) -0.17140(7) 0.0311(3) Uani 0.9083(16) 1 d D U P A 1
C11B C 0.59645(12) 0.69976(10) 0.06076(9) 0.0164(2) Uani 0.9083(16) 1 d D U P A 1
C12B C 0.59315(11) 0.79225(10) 0.02352(7) 0.0187(2) Uani 0.9083(16) 1 d D U P A 1
C13B C 0.66386(11) 0.80252(10) -0.05216(8) 0.0223(2) Uani 0.9083(16) 1 d D U P A 1
H13B H 0.662162 0.865250 -0.076651 0.027 Uiso 0.9083(16) 1 calc R U P A 1
C14B C 0.73772(12) 0.72268(11) -0.09337(8) 0.0239(2) Uani 0.9083(16) 1 d D U P A 1
C15B C 0.74171(13) 0.63034(11) -0.05274(8) 0.0267(3) Uani 0.9083(16) 1 d D U P A 1
H15B H 0.793753 0.574815 -0.077565 0.032 Uiso 0.9083(16) 1 calc R U P A 1
C16B C 0.67137(11) 0.61848(10) 0.02278(8) 0.0213(2) Uani 0.9083(16) 1 d D U P A 1
C17B C 0.51688(12) 0.88158(10) 0.06360(9) 0.0241(2) Uani 0.9083(16) 1 d D U P A 1
H17A H 0.458692 0.866858 0.106698 0.036 Uiso 0.9083(16) 1 calc R U P A 1
H17B H 0.481959 0.932771 0.020604 0.036 Uiso 0.9083(16) 1 calc R U P A 1
H17C H 0.560371 0.903224 0.089561 0.036 Uiso 0.9083(16) 1 calc R U P A 1
C18B C 0.67781(15) 0.51837(11) 0.06266(10) 0.0317(3) Uani 0.9083(16) 1 d D U P A 1
H18A H 0.662857 0.515516 0.123986 0.048 Uiso 0.9083(16) 1 calc R U P A 1
H18B H 0.752711 0.471574 0.044797 0.048 Uiso 0.9083(16) 1 calc R U P A 1
H18C H 0.622073 0.502881 0.045159 0.048 Uiso 0.9083(16) 1 calc R U P A 1
C31B C 0.79963(14) 0.82967(13) -0.21119(8) 0.0298(3) Uani 0.9083(16) 1 d D U P A 1
H31A H 0.722051 0.876912 -0.199855 0.036 Uiso 0.9083(16) 1 calc R U P A 1
H31B H 0.821513 0.829142 -0.272773 0.036 Uiso 0.9083(16) 1 calc R U P A 1
C32B C 0.87658(13) 0.86264(11) -0.18092(10) 0.0282(3) Uani 0.9083(16) 1 d D U P A 1
H32A H 0.865462 0.929550 -0.205561 0.042 Uiso 0.9083(16) 1 calc R U P A 1
H32B H 0.954545 0.820954 -0.198225 0.042 Uiso 0.9083(16) 1 calc R U P A 1
H32C H 0.859291 0.858644 -0.119496 0.042 Uiso 0.9083(16) 1 calc R U P A 1
C33B C 0.8911(2) 0.65033(16) -0.20696(12) 0.0437(5) Uani 0.9083(16) 1 d D U P A 1
H33A H 0.916346 0.670471 -0.266839 0.052 Uiso 0.9083(16) 1 calc R U P A 1
H33B H 0.859236 0.601194 -0.204964 0.052 Uiso 0.9083(16) 1 calc R U P A 1
C34B C 0.99083(18) 0.60423(14) -0.16412(13) 0.0457(5) Uani 0.9083(16) 1 d D U P A 1
H34A H 1.045433 0.548922 -0.191956 0.068 Uiso 0.9083(16) 1 calc R U P A 1
H34B H 0.967499 0.582184 -0.105068 0.068 Uiso 0.9083(16) 1 calc R U P A 1
H34C H 1.024906 0.651395 -0.167274 0.068 Uiso 0.9083(16) 1 calc R U P A 1
N3' N 0.8866(9) 0.6316(11) -0.1291(7) 0.052(2) Uani 0.0917(16) 1 d D U P A 2
C11' C 0.6089(11) 0.6719(6) 0.0642(9) 0.0193(17) Uani 0.0917(16) 1 d D U P A 2
C12' C 0.6277(10) 0.7524(7) 0.0148(7) 0.0257(17) Uani 0.0917(16) 1 d D U P A 2
C13' C 0.7173(11) 0.7401(8) -0.0518(8) 0.034(2) Uani 0.0917(16) 1 d D U P A 2
H13' H 0.727705 0.794851 -0.087030 0.041 Uiso 0.0917(16) 1 calc R U P A 2
C14' C 0.7920(11) 0.6468(8) -0.0668(8) 0.038(2) Uani 0.0917(16) 1 d D U P A 2
C15' C 0.7726(10) 0.5666(8) -0.0145(8) 0.035(2) Uani 0.0917(16) 1 d D U P A 2
H15' H 0.824935 0.503405 -0.022893 0.041 Uiso 0.0917(16) 1 calc R U P A 2
C16' C 0.6792(8) 0.5775(6) 0.0489(6) 0.0210(14) Uani 0.0917(16) 1 d D U P A 2
C17' C 0.5528(11) 0.8533(7) 0.0312(9) 0.027(2) Uani 0.0917(16) 1 d D U P A 2
H17D H 0.493771 0.851216 0.079600 0.041 Uiso 0.0917(16) 1 calc R U P A 2
H17E H 0.596633 0.886089 0.043215 0.041 Uiso 0.0917(16) 1 calc R U P A 2
H17F H 0.518860 0.888716 -0.018386 0.041 Uiso 0.0917(16) 1 calc R U P A 2
C18' C 0.6535(16) 0.4930(9) 0.1001(10) 0.038(3) Uani 0.0917(16) 1 d D U P A 2
H18D H 0.687756 0.473067 0.150612 0.058 Uiso 0.0917(16) 1 calc R U P A 2
H18E H 0.683690 0.439245 0.066652 0.058 Uiso 0.0917(16) 1 calc R U P A 2
H18F H 0.572325 0.511446 0.116447 0.058 Uiso 0.0917(16) 1 calc R U P A 2
C31' C 0.872(2) 0.6652(16) -0.2168(9) 0.056(3) Uani 0.0917(16) 1 d D U P A 2
H31C H 0.809489 0.651552 -0.226560 0.067 Uiso 0.0917(16) 1 calc R U P A 2
H31D H 0.940831 0.629070 -0.253906 0.067 Uiso 0.0917(16) 1 calc R U P A 2
C32' C 0.848(3) 0.7729(15) -0.2396(15) 0.065(4) Uani 0.0917(16) 1 d D U P A 2
H32D H 0.884695 0.792600 -0.205542 0.097 Uiso 0.0917(16) 1 calc R U P A 2
H32E H 0.767416 0.808996 -0.228587 0.097 Uiso 0.0917(16) 1 calc R U P A 2
H32F H 0.877540 0.786441 -0.299287 0.097 Uiso 0.0917(16) 1 calc R U P A 2
C33' C 0.9902(12) 0.5513(14) -0.1147(11) 0.056(3) Uani 0.0917(16) 1 d D U P A 2
H33C H 1.044974 0.546919 -0.167774 0.067 Uiso 0.0917(16) 1 calc R U P A 2
H33D H 0.975139 0.490859 -0.101282 0.067 Uiso 0.0917(16) 1 calc R U P A 2
C34' C 1.0433(16) 0.5563(18) -0.0462(14) 0.058(4) Uani 0.0917(16) 1 d D U P A 2
H34D H 1.090497 0.594560 -0.068771 0.086 Uiso 0.0917(16) 1 calc R U P A 2
H34E H 1.089267 0.490922 -0.024311 0.086 Uiso 0.0917(16) 1 calc R U P A 2
H34F H 0.984842 0.586844 -0.000686 0.086 Uiso 0.0917(16) 1 calc R U P A 2
C1 C 0.83379(8) 0.61722(7) 0.33407(6) 0.01549(15) Uani 1 1 d . . . . .
C2 C 0.79106(9) 0.81940(8) 0.23074(7) 0.01863(17) Uani 1 1 d . . . . .
C3 C 0.65134(9) 0.80116(10) 0.40494(8) 0.0235(2) Uani 1 1 d . . . . .
C4 C 0.55681(9) 0.84275(8) 0.25868(8) 0.0222(2) Uani 1 1 d . . . . .
C5 C 0.74214(9) 0.66775(9) 0.18023(7) 0.02187(19) Uani 1 1 d . . . . .
C6 C 0.60879(9) 0.64023(8) 0.35692(7) 0.01851(17) Uani 1 1 d . . . . .
C1A C 0.89163(7) 0.74096(6) 0.37768(5) 0.01017(13) Uani 1 1 d . . . . .
C2A C 1.07646(8) 0.71219(8) 0.39128(6) 0.01456(15) Uani 1 1 d . . . . .
H2AA H 1.105279 0.764699 0.382455 0.017 Uiso 1 1 calc R U . . .
H2AB H 1.140151 0.650498 0.382181 0.017 Uiso 1 1 calc R U . . .
C3A C 1.00640(8) 0.70552(8) 0.47883(6) 0.01475(15) Uani 1 1 d . . . . .
H3AA H 1.035571 0.639979 0.510023 0.018 Uiso 1 1 calc R U . . .
H3AB H 1.004712 0.753274 0.511844 0.018 Uiso 1 1 calc R U . . .
C11A C 1.02695(7) 0.76642(6) 0.24889(5) 0.01079(13) Uani 1 1 d . . . . .
C12A C 1.07860(7) 0.70254(7) 0.18877(6) 0.01262(14) Uani 1 1 d . . . . .
C13A C 1.11783(8) 0.73626(7) 0.10692(6) 0.01455(15) Uani 1 1 d . . . . .
H13A H 1.150040 0.692993 0.065879 0.017 Uiso 1 1 calc R U . . .
C14A C 1.11115(8) 0.83268(7) 0.08322(6) 0.01452(15) Uani 1 1 d . . . . .
C15A C 1.05848(8) 0.89523(7) 0.14524(6) 0.01434(15) Uani 1 1 d . . . . .
H15A H 1.052216 0.960708 0.131268 0.017 Uiso 1 1 calc R U . . .
C16A C 1.01540(7) 0.86371(7) 0.22634(6) 0.01251(14) Uani 1 1 d . . . . .
C17A C 1.09254(10) 0.59796(8) 0.20989(7) 0.02089(19) Uani 1 1 d . . . . .
H17G H 1.027977 0.589803 0.198384 0.031 Uiso 1 1 calc R U . . .
H17H H 1.097772 0.576933 0.269528 0.031 Uiso 1 1 calc R U . . .
H17I H 1.160947 0.558948 0.175525 0.031 Uiso 1 1 calc R U . . .
C18A C 0.95356(10) 0.93496(8) 0.28835(7) 0.02012(18) Uani 1 1 d . . . . .
H18G H 0.959473 0.997473 0.263866 0.030 Uiso 1 1 calc R U . . .
H18H H 0.986212 0.911382 0.339725 0.030 Uiso 1 1 calc R U . . .
H18I H 0.874637 0.942517 0.301922 0.030 Uiso 1 1 calc R U . . .
C21A C 0.80331(8) 0.73662(7) 0.52927(6) 0.01247(14) Uani 1 1 d . . . . .
C22A C 0.78198(8) 0.65496(7) 0.57287(6) 0.01423(15) Uani 1 1 d . . . . .
C23A C 0.69527(9) 0.66507(7) 0.64156(7) 0.01755(17) Uani 1 1 d . . . . .
H23A H 0.681174 0.609332 0.670902 0.021 Uiso 1 1 calc R U . . .
C24A C 0.62790(9) 0.75547(8) 0.66881(6) 0.01719(16) Uani 1 1 d . . . . .
C25A C 0.65324(9) 0.83630(7) 0.62485(6) 0.01683(16) Uani 1 1 d . . . . .
H25A H 0.610420 0.897978 0.642759 0.020 Uiso 1 1 calc R U . . .
C26A C 0.73937(8) 0.82770(7) 0.55599(6) 0.01417(15) Uani 1 1 d . . . . .
C27A C 0.85059(9) 0.55591(8) 0.54740(7) 0.0216(2) Uani 1 1 d . . . . .
H27A H 0.898590 0.561603 0.492853 0.032 Uiso 1 1 calc R U . . .
H27B H 0.800689 0.524798 0.543052 0.032 Uiso 1 1 calc R U . . .
H27C H 0.897167 0.516865 0.589716 0.032 Uiso 1 1 calc R U . . .
C28A C 0.75792(10) 0.91719(8) 0.50779(7) 0.02055(18) Uani 1 1 d . . . . .
H28A H 0.744247 0.926225 0.450377 0.031 Uiso 1 1 calc R U . . .
H28B H 0.835188 0.910061 0.505976 0.031 Uiso 1 1 calc R U . . .
H28C H 0.706391 0.973452 0.535690 0.031 Uiso 1 1 calc R U . . .
C31A C 1.21655(11) 0.79792(10) -0.05864(7) 0.0252(2) Uani 1 1 d . . . . .
H31E H 1.258742 0.734511 -0.029211 0.030 Uiso 1 1 calc R U . . .
H31F H 1.271312 0.822209 -0.098379 0.030 Uiso 1 1 calc R U . . .
C32A C 1.14161(15) 0.78473(14) -0.10758(9) 0.0386(3) Uani 1 1 d . . . . .
H32G H 1.187255 0.737977 -0.147037 0.058 Uiso 1 1 calc R U . . .
H32H H 1.102130 0.846812 -0.138827 0.058 Uiso 1 1 calc R U . . .
H32I H 1.087070 0.760874 -0.068488 0.058 Uiso 1 1 calc R U . . .
C33A C 1.15431(9) 0.96230(9) -0.02067(7) 0.02106(19) Uani 1 1 d . . . . .
H33E H 1.084108 1.007972 0.007846 0.025 Uiso 1 1 calc R U . . .
H33F H 1.156405 0.980448 -0.082051 0.025 Uiso 1 1 calc R U . . .
C34A C 1.25328(11) 0.97209(11) 0.00242(8) 0.0273(2) Uani 1 1 d . . . . .
H34G H 1.323127 0.928456 -0.026916 0.041 Uiso 1 1 calc R U . . .
H34H H 1.251073 0.955280 0.063263 0.041 Uiso 1 1 calc R U . . .
H34I H 1.249337 1.038839 -0.014205 0.041 Uiso 1 1 calc R U . . .
C41A C 0.49866(11) 0.68569(10) 0.76703(9) 0.0286(2) Uani 1 1 d . . . . .
H41A H 0.511976 0.649367 0.720062 0.034 Uiso 1 1 calc R U . . .
H41B H 0.416827 0.714277 0.786147 0.034 Uiso 1 1 calc R U . . .
C42A C 0.55171(19) 0.61595(16) 0.83857(13) 0.0537(5) Uani 1 1 d . . . . .
H42A H 0.632917 0.587862 0.820525 0.081 Uiso 1 1 calc R U . . .
H42B H 0.521764 0.564370 0.854741 0.081 Uiso 1 1 calc R U . . .
H42C H 0.534822 0.650447 0.886779 0.081 Uiso 1 1 calc R U . . .
C43A C 0.47389(11) 0.85503(10) 0.76795(10) 0.0314(3) Uani 1 1 d . . . . .
H43A H 0.522346 0.891856 0.762638 0.038 Uiso 1 1 calc R U . . .
H43B H 0.444569 0.842331 0.828460 0.038 Uiso 1 1 calc R U . . .
C44A C 0.37740(14) 0.91578(13) 0.72300(17) 0.0515(5) Uani 1 1 d . . . . .
H44A H 0.405753 0.929973 0.663222 0.077 Uiso 1 1 calc R U . . .
H44B H 0.335708 0.976384 0.747255 0.077 Uiso 1 1 calc R U . . .
H44C H 0.327830 0.880590 0.729230 0.077 Uiso 1 1 calc R U . . .
C1B C 0.50817(7) 0.70297(7) 0.21259(6) 0.01216(14) Uani 1 1 d . . . . .
C2B C 0.40880(9) 0.69350(9) 0.11572(7) 0.02025(18) Uani 1 1 d . . . . .
H2BA H 0.420113 0.636844 0.089593 0.024 Uiso 1 1 calc R U . . .
H2BB H 0.374165 0.753286 0.078554 0.024 Uiso 1 1 calc R U . . .
C3B C 0.33789(9) 0.69299(9) 0.20317(7) 0.02065(19) Uani 1 1 d . . . . .
H3BA H 0.263540 0.745891 0.204432 0.025 Uiso 1 1 calc R U . . .
H3BB H 0.327949 0.630524 0.222776 0.025 Uiso 1 1 calc R U . . .
N2B N 0.40522(7) 0.70789(7) 0.25401(5) 0.01463(13) Uani 1 1 d D . . . .
N4B N 0.19304(8) 0.75377(7) 0.58914(6) 0.02054(17) Uani 1 1 d D . . . .
C21B C 0.35776(7) 0.71977(7) 0.34014(6) 0.01299(14) Uani 1 1 d D . . . .
C22B C 0.29596(8) 0.81273(7) 0.36286(6) 0.01516(15) Uani 1 1 d D . . . .
C23B C 0.24385(8) 0.82325(7) 0.44591(6) 0.01612(16) Uani 1 1 d D . . . .
H23B H 0.204641 0.886350 0.461624 0.019 Uiso 1 1 calc R U . . .
C24B C 0.24773(8) 0.74267(7) 0.50738(6) 0.01488(15) Uani 1 1 d D . . . .
C25B C 0.30758(8) 0.65021(7) 0.48200(6) 0.01443(15) Uani 1 1 d D . . . .
H25B H 0.311189 0.594739 0.522141 0.017 Uiso 1 1 calc R U . . .
C26B C 0.36154(7) 0.63829(7) 0.39948(6) 0.01352(14) Uani 1 1 d D . . . .
C27B C 0.27577(10) 0.90085(8) 0.29798(8) 0.0225(2) Uani 1 1 d D . . . .
H27D H 0.206219 0.915459 0.277995 0.034 Uiso 1 1 calc R U . . .
H27E H 0.338299 0.888640 0.250604 0.034 Uiso 1 1 calc R U . . .
H27F H 0.269629 0.955849 0.323078 0.034 Uiso 1 1 calc R U . . .
C28B C 0.42063(9) 0.53776(7) 0.37534(7) 0.01890(17) Uani 1 1 d D . . . .
H28D H 0.366965 0.516988 0.360947 0.028 Uiso 1 1 calc R U . . .
H28E H 0.453373 0.493389 0.422668 0.028 Uiso 1 1 calc R U . . .
H28F H 0.480014 0.537467 0.326700 0.028 Uiso 1 1 calc R U . . .
C41B C 0.13407(9) 0.84884(8) 0.61654(7) 0.02078(18) Uani 1 1 d D . . . .
H41C H 0.177436 0.890224 0.589236 0.025 Uiso 1 1 calc R U . . .
H41D H 0.129497 0.842449 0.678042 0.025 Uiso 1 1 calc R U . . .
C42B C 0.01591(10) 0.89814(9) 0.59585(8) 0.0236(2) Uani 1 1 d D . . . .
H42D H 0.019911 0.906749 0.534861 0.035 Uiso 1 1 calc R U . . .
H42E H -0.020066 0.961331 0.616204 0.035 Uiso 1 1 calc R U . . .
H42F H -0.027846 0.857939 0.623236 0.035 Uiso 1 1 calc R U . . .
C43B C 0.17734(9) 0.67250(8) 0.64757(7) 0.02123(19) Uani 1 1 d D . . . .
H43C H 0.170310 0.627890 0.615610 0.025 Uiso 1 1 calc R U . . .
H43D H 0.106229 0.696771 0.687219 0.025 Uiso 1 1 calc R U . . .
C44B C 0.27082(13) 0.61651(12) 0.69759(9) 0.0344(3) Uani 1 1 d D . . . .
H44D H 0.341946 0.593043 0.658975 0.052 Uiso 1 1 calc R U . . .
H44E H 0.256028 0.561453 0.733461 0.052 Uiso 1 1 calc R U . . .
H44F H 0.274994 0.658766 0.732707 0.052 Uiso 1 1 calc R U . . .

loop_
_atom_site_aniso_label
_atom_site_aniso_U_11
_atom_site_aniso_U_22
_atom_site_aniso_U_33
_atom_site_aniso_U_23
_atom_site_aniso_U_13
_atom_site_aniso_U_12
Co1 0.00817(5) 0.01287(5) 0.01139(5) -0.00151(4) -0.00229(4) -0.00532(4)
Co2 0.00931(5) 0.01324(5) 0.01205(5) -0.00121(4) -0.00290(4) -0.00567(4)
O1 0.0224(4) 0.0160(3) 0.0337(4) -0.0027(3) -0.0088(3) -0.0064(3)
O2 0.0319(5) 0.0397(5) 0.0305(5) 0.0178(4) -0.0167(4) -0.0242(4)
O3 0.0147(4) 0.0772(9) 0.0413(6) -0.0386(6) -0.0001(4) -0.0058(5)
O4 0.0316(5) 0.0188(4) 0.0681(8) -0.0060(4) -0.0262(5) -0.0045(4)
O5 0.0183(4) 0.0684(8) 0.0319(5) -0.0284(5) 0.0012(4) -0.0098(4)
O6 0.0274(4) 0.0390(5) 0.0257(4) 0.0132(4) -0.0115(3) -0.0221(4)
N1A 0.0087(3) 0.0171(3) 0.0097(3) -0.0007(2) -0.0011(2) -0.0068(2)
N2A 0.0096(3) 0.0195(3) 0.0090(3) -0.0017(2) -0.0007(2) -0.0073(3)
N3A 0.0252(4) 0.0273(4) 0.0118(3) 0.0004(3) 0.0020(3) -0.0153(4)
N4A 0.0214(4) 0.0239(4) 0.0232(4) -0.0090(3) 0.0114(3) -0.0111(3)
N1B 0.0144(3) 0.0241(4) 0.0127(3) -0.0029(3) -0.0025(3) -0.0111(3)
N3B 0.0448(7) 0.0435(7) 0.0159(4) -0.0060(4) 0.0068(4) -0.0332(6)
C11B 0.0185(5) 0.0234(5) 0.0114(4) -0.0023(4) -0.0008(4) -0.0131(5)
C12B 0.0193(5) 0.0236(5) 0.0165(4) 0.0017(4) -0.0051(4) -0.0123(4)
C13B 0.0268(6) 0.0277(6) 0.0167(5) 0.0032(4) -0.0040(4) -0.0173(5)
C14B 0.0326(6) 0.0349(6) 0.0134(5) -0.0037(4) 0.0017(4) -0.0248(5)
C15B 0.0382(7) 0.0317(6) 0.0173(5) -0.0100(4) 0.0094(5) -0.0248(6)
C16B 0.0287(6) 0.0258(6) 0.0150(5) -0.0062(4) 0.0046(4) -0.0188(5)
C17B 0.0220(5) 0.0217(5) 0.0264(6) 0.0018(4) -0.0056(5) -0.0073(4)
C18B 0.0421(8) 0.0257(6) 0.0284(7) -0.0090(5) 0.0119(6) -0.0211(6)
C31B 0.0346(7) 0.0460(8) 0.0167(5) 0.0076(5) -0.0058(5) -0.0280(6)
C32B 0.0324(7) 0.0282(6) 0.0285(6) 0.0047(5) -0.0101(5) -0.0173(5)
C33B 0.0654(13) 0.0530(10) 0.0259(7) -0.0194(7) 0.0205(7) -0.0443(10)
C34B 0.0521(10) 0.0348(8) 0.0455(10) -0.0160(7) 0.0226(8) -0.0238(8)
N3' 0.049(3) 0.065(4) 0.032(3) -0.015(3) 0.016(3) -0.020(3)
C11' 0.020(3) 0.028(3) 0.017(3) -0.004(3) -0.004(2) -0.016(3)
C12' 0.029(3) 0.030(3) 0.021(3) -0.006(3) -0.001(2) -0.015(3)
C13' 0.034(3) 0.044(3) 0.024(3) -0.006(3) 0.007(3) -0.021(3)
C14' 0.039(3) 0.051(3) 0.027(3) -0.012(3) 0.009(3) -0.022(3)
C15' 0.034(4) 0.042(3) 0.024(4) -0.013(3) 0.003(3) -0.012(3)
C16' 0.027(3) 0.027(3) 0.017(3) -0.011(2) -0.002(2) -0.015(2)
C17' 0.034(5) 0.027(3) 0.024(5) -0.002(4) -0.004(4) -0.016(3)
C18' 0.054(7) 0.027(4) 0.034(6) -0.006(4) -0.001(5) -0.017(5)
C31' 0.061(5) 0.067(4) 0.033(3) -0.014(4) 0.013(4) -0.024(5)
C32' 0.065(7) 0.068(5) 0.050(6) -0.008(5) 0.003(6) -0.021(6)
C33' 0.044(5) 0.073(7) 0.045(6) -0.022(5) 0.011(4) -0.019(4)
C34' 0.043(8) 0.072(11) 0.067(9) -0.034(8) 0.007(6) -0.028(7)
C1 0.0142(4) 0.0178(4) 0.0177(4) -0.0021(3) -0.0045(3) -0.0084(3)
C2 0.0170(4) 0.0211(4) 0.0215(4) 0.0034(3) -0.0089(3) -0.0108(3)
C3 0.0137(4) 0.0346(6) 0.0260(5) -0.0139(4) -0.0041(4) -0.0074(4)
C4 0.0181(4) 0.0195(4) 0.0338(6) -0.0025(4) -0.0118(4) -0.0083(4)
C5 0.0157(4) 0.0321(5) 0.0214(5) -0.0095(4) -0.0045(3) -0.0088(4)
C6 0.0158(4) 0.0234(4) 0.0204(4) 0.0016(3) -0.0069(3) -0.0115(3)
C1A 0.0095(3) 0.0110(3) 0.0104(3) -0.0012(2) -0.0005(2) -0.0049(2)
C2A 0.0101(3) 0.0223(4) 0.0134(3) 0.0004(3) -0.0032(3) -0.0088(3)
C3A 0.0118(3) 0.0228(4) 0.0119(3) -0.0022(3) -0.0029(3) -0.0082(3)
C11A 0.0100(3) 0.0137(3) 0.0097(3) -0.0013(3) -0.0003(2) -0.0064(3)
C12A 0.0115(3) 0.0152(4) 0.0123(3) -0.0030(3) -0.0002(3) -0.0065(3)
C13A 0.0146(4) 0.0190(4) 0.0113(3) -0.0039(3) 0.0006(3) -0.0081(3)
C14A 0.0129(3) 0.0205(4) 0.0110(3) -0.0001(3) -0.0006(3) -0.0089(3)
C15A 0.0145(4) 0.0149(4) 0.0138(4) 0.0004(3) -0.0013(3) -0.0074(3)
C16A 0.0115(3) 0.0139(3) 0.0126(3) -0.0022(3) -0.0003(3) -0.0059(3)
C17A 0.0253(5) 0.0156(4) 0.0213(4) -0.0047(3) 0.0025(4) -0.0098(4)
C18A 0.0239(5) 0.0160(4) 0.0191(4) -0.0058(3) 0.0023(3) -0.0076(3)
C21A 0.0115(3) 0.0158(4) 0.0101(3) -0.0017(3) 0.0005(3) -0.0063(3)
C22A 0.0121(3) 0.0140(4) 0.0141(4) -0.0016(3) 0.0017(3) -0.0047(3)
C23A 0.0160(4) 0.0155(4) 0.0176(4) -0.0022(3) 0.0045(3) -0.0065(3)
C24A 0.0154(4) 0.0184(4) 0.0157(4) -0.0042(3) 0.0039(3) -0.0070(3)
C25A 0.0169(4) 0.0166(4) 0.0161(4) -0.0053(3) 0.0022(3) -0.0066(3)
C26A 0.0150(4) 0.0154(4) 0.0128(3) -0.0029(3) -0.0003(3) -0.0069(3)
C27A 0.0196(4) 0.0138(4) 0.0238(5) -0.0026(3) 0.0063(4) -0.0039(3)
C28A 0.0237(5) 0.0160(4) 0.0228(5) -0.0020(3) 0.0001(4) -0.0109(4)
C31A 0.0243(5) 0.0366(6) 0.0133(4) -0.0035(4) 0.0037(4) -0.0137(5)
C32A 0.0467(9) 0.0544(9) 0.0208(5) -0.0097(6) -0.0085(5) -0.0210(7)
C33A 0.0191(4) 0.0288(5) 0.0167(4) 0.0077(4) -0.0053(3) -0.0144(4)
C34A 0.0239(5) 0.0384(6) 0.0252(5) 0.0048(5) -0.0079(4) -0.0195(5)
C41A 0.0233(5) 0.0322(6) 0.0310(6) -0.0092(5) 0.0102(4) -0.0170(5)
C42A 0.0576(12) 0.0528(11) 0.0384(9) 0.0123(8) 0.0047(8) -0.0243(9)
C43A 0.0252(5) 0.0320(6) 0.0369(7) -0.0213(5) 0.0151(5) -0.0138(5)
C44A 0.0262(7) 0.0327(8) 0.0908(16) -0.0165(9) -0.0030(8) -0.0058(6)
C1B 0.0107(3) 0.0138(3) 0.0127(3) -0.0012(3) -0.0023(3) -0.0053(3)
C2B 0.0181(4) 0.0332(5) 0.0161(4) -0.0031(4) -0.0051(3) -0.0151(4)
C3B 0.0145(4) 0.0350(6) 0.0186(4) -0.0057(4) -0.0030(3) -0.0143(4)
N2B 0.0104(3) 0.0221(4) 0.0140(3) -0.0043(3) -0.0016(2) -0.0080(3)
N4B 0.0230(4) 0.0182(4) 0.0168(4) -0.0062(3) 0.0052(3) -0.0070(3)
C21B 0.0096(3) 0.0162(4) 0.0139(3) -0.0036(3) -0.0003(3) -0.0057(3)
C22B 0.0122(3) 0.0148(4) 0.0180(4) -0.0018(3) -0.0005(3) -0.0058(3)
C23B 0.0151(4) 0.0134(4) 0.0191(4) -0.0046(3) 0.0013(3) -0.0057(3)
C24B 0.0133(3) 0.0153(4) 0.0159(4) -0.0051(3) 0.0010(3) -0.0056(3)
C25B 0.0133(3) 0.0139(4) 0.0157(4) -0.0029(3) 0.0000(3) -0.0055(3)
C26B 0.0102(3) 0.0144(3) 0.0164(4) -0.0040(3) -0.0006(3) -0.0051(3)
C27B 0.0191(4) 0.0181(4) 0.0239(5) 0.0018(4) -0.0003(4) -0.0045(3)
C28B 0.0177(4) 0.0157(4) 0.0227(4) -0.0074(3) 0.0015(3) -0.0061(3)
C41B 0.0208(4) 0.0220(4) 0.0203(4) -0.0106(4) 0.0010(3) -0.0074(4)
C42B 0.0197(4) 0.0244(5) 0.0264(5) -0.0111(4) 0.0000(4) -0.0062(4)
C43B 0.0190(4) 0.0226(5) 0.0166(4) -0.0014(3) 0.0010(3) -0.0051(4)
C44B 0.0317(6) 0.0386(7) 0.0227(5) -0.0073(5) -0.0090(5) 0.0015(5)

loop_
_atom_type_symbol
_atom_type_description
_atom_type_scat_dispersion_real
_atom_type_scat_dispersion_imag
_atom_type_scat_source
C C 0.0033 0.0016 'International Tables Vol C Tables 4.2.6.8 and 6.1.1.4'
H H 0.0000 0.0000 'International Tables Vol C Tables 4.2.6.8 and 6.1.1.4'
N N 0.0061 0.0033 'International Tables Vol C Tables 4.2.6.8 and 6.1.1.4'
O O 0.0106 0.0060 'International Tables Vol C Tables 4.2.6.8 and 6.1.1.4'
Co Co 0.3494 0.9721 'International Tables Vol C Tables 4.2.6.8 and 6.1.1.4'

loop_
_geom_angle_atom_site_label_1
_geom_angle_atom_site_label_2
_geom_angle_atom_site_label_3
_geom_angle
_geom_angle_site_symmetry_1
_geom_angle_site_symmetry_3
_geom_angle_publ_flag
C1 Co1 C2 120.58(5) . . ?
C1 Co1 C3 120.28(6) . . ?
C2 Co1 C3 115.74(6) . . ?
C1 Co1 C1A 88.29(4) . . ?
C2 Co1 C1A 99.89(4) . . ?
C3 Co1 C1A 100.55(4) . . ?
C1 Co1 Co2 81.62(3) . . ?
C2 Co1 Co2 85.03(3) . . ?
C3 Co1 Co2 85.01(3) . . ?
C1A Co1 Co2 169.91(3) . . ?
C4 Co2 C6 118.18(6) . . ?
C4 Co2 C5 119.14(6) . . ?
C6 Co2 C5 117.58(6) . . ?
C4 Co2 C1B 95.41(4) . . ?
C6 Co2 C1B 97.74(4) . . ?
C5 Co2 C1B 99.50(4) . . ?
C4 Co2 Co1 81.11(3) . . ?
C6 Co2 Co1 82.76(3) . . ?
C5 Co2 Co1 83.50(3) . . ?
C1B Co2 Co1 176.24(3) . . ?
C1A N1A C11A 127.73(8) . . ?
C1A N1A C2A 113.39(7) . . ?
C11A N1A C2A 116.79(7) . . ?
C1A N2A C21A 127.83(8) . . ?
C1A N2A C3A 113.74(7) . . ?
C21A N2A C3A 118.37(7) . . ?
C14A N3A C31A 120.77(10) . . ?
C14A N3A C33A 121.97(10) . . ?
C31A N3A C33A 116.43(9) . . ?
C24A N4A C43A 121.55(10) . . ?
C24A N4A C41A 120.94(10) . . ?
C43A N4A C41A 116.42(9) . . ?
C1B N1B C11B 127.70(10) . . ?
C1B N1B C11' 129.8(8) . . ?
C1B N1B C2B 113.23(8) . . ?
C11B N1B C2B 116.12(10) . . ?
C11' N1B C2B 116.9(8) . . ?
C14B N3B C31B 120.62(13) . . ?
C14B N3B C33B 120.32(14) . . ?
C31B N3B C33B 117.81(13) . . ?
C16B C11B C12B 120.21(11) . . ?
C16B C11B N1B 119.51(11) . . ?
C12B C11B N1B 119.95(11) . . ?
C13B C12B C11B 119.41(12) . . ?
C13B C12B C17B 118.43(11) . . ?
C11B C12B C17B 122.14(11) . . ?
C12B C13B C14B 121.87(12) . . ?
C12B C13B H13B 119.1 . . ?
C14B C13B H13B 119.1 . . ?
N3B C14B C13B 121.39(12) . . ?
N3B C14B C15B 121.36(13) . . ?
C13B C14B C15B 117.23(11) . . ?
C16B C15B C14B 121.74(13) . . ?
C16B C15B H15B 119.1 . . ?
C14B C15B H15B 119.1 . . ?
C15B C16B C11B 119.44(12) . . ?
C15B C16B C18B 119.53(12) . . ?
C11B C16B C18B 121.02(11) . . ?
C12B C17B H17A 109.5 . . ?
C12B C17B H17B 109.5 . . ?
H17A C17B H17B 109.5 . . ?
C12B C17B H17C 109.5 . . ?
H17A C17B H17C 109.5 . . ?
H17B C17B H17C 109.5 . . ?
C16B C18B H18A 109.5 . . ?
C16B C18B H18B 109.5 . . ?
H18A C18B H18B 109.5 . . ?
C16B C18B H18C 109.5 . . ?
H18A C18B H18C 109.5 . . ?
H18B C18B H18C 109.5 . . ?
N3B C31B C32B 113.41(12) . . ?
N3B C31B H31A 108.9 . . ?
C32B C31B H31A 108.9 . . ?
N3B C31B H31B 108.9 . . ?
C32B C31B H31B 108.9 . . ?
H31A C31B H31B 107.7 . . ?
C31B C32B H32A 109.5 . . ?
C31B C32B H32B 109.5 . . ?
H32A C32B H32B 109.5 . . ?
C31B C32B H32C 109.5 . . ?
H32A C32B H32C 109.5 . . ?
H32B C32B H32C 109.5 . . ?
N3B C33B C34B 115.26(16) . . ?
N3B C33B H33A 108.5 . . ?
C34B C33B H33A 108.5 . . ?
N3B C33B H33B 108.5 . . ?
C34B C33B H33B 108.5 . . ?
H33A C33B H33B 107.5 . . ?
C33B C34B H34A 109.5 . . ?
C33B C34B H34B 109.5 . . ?
H34A C34B H34B 109.5 . . ?
C33B C34B H34C 109.5 . . ?
H34A C34B H34C 109.5 . . ?
H34B C34B H34C 109.5 . . ?
C14' N3' C33' 119.7(9) . . ?
C14' N3' C31' 118.8(12) . . ?
C33' N3' C31' 116.3(10) . . ?
C12' C11' C16' 121.6(6) . . ?
C12' C11' N1B 117.7(6) . . ?
C16' C11' N1B 120.7(6) . . ?
C13' C12' C11' 120.1(7) . . ?
C13' C12' C17' 118.2(8) . . ?
C11' C12' C17' 121.6(7) . . ?
C12' C13' C14' 119.8(8) . . ?
C12' C13' H13' 120.1 . . ?
C14' C13' H13' 120.1 . . ?
N3' C14' C13' 121.6(9) . . ?
N3' C14' C15' 119.6(8) . . ?
C13' C14' C15' 118.8(7) . . ?
C16' C15' C14' 122.1(8) . . ?
C16' C15' H15' 118.9 . . ?
C14' C15' H15' 118.9 . . ?
C15' C16' C11' 117.3(7) . . ?
C15' C16' C18' 122.4(8) . . ?
C11' C16' C18' 120.3(8) . . ?
C12' C17' H17D 109.5 . . ?
C12' C17' H17E 109.5 . . ?
H17D C17' H17E 109.5 . . ?
C12' C17' H17F 109.5 . . ?
H17D C17' H17F 109.5 . . ?
H17E C17' H17F 109.5 . . ?
C16' C18' H18D 109.5 . . ?
C16' C18' H18E 109.5 . . ?
H18D C18' H18E 109.5 . . ?
C16' C18' H18F 109.5 . . ?
H18D C18' H18F 109.5 . . ?
H18E C18' H18F 109.5 . . ?
N3' C31' C32' 112.1(12) . . ?
N3' C31' H31C 109.2 . . ?
C32' C31' H31C 109.2 . . ?
N3' C31' H31D 109.2 . . ?
C32' C31' H31D 109.2 . . ?
H31C C31' H31D 107.9 . . ?
C31' C32' H32D 109.5 . . ?
C31' C32' H32E 109.5 . . ?
H32D C32' H32E 109.5 . . ?
C31' C32' H32F 109.5 . . ?
H32D C32' H32F 109.5 . . ?
H32E C32' H32F 109.5 . . ?
N3' C33' C34' 116.1(12) . . ?
N3' C33' H33C 108.3 . . ?
C34' C33' H33C 108.3 . . ?
N3' C33' H33D 108.3 . . ?
C34' C33' H33D 108.3 . . ?
H33C C33' H33D 107.4 . . ?
C33' C34' H34D 109.5 . . ?
C33' C34' H34E 109.5 . . ?
H34D C34' H34E 109.5 . . ?
C33' C34' H34F 109.5 . . ?
H34D C34' H34F 109.5 . . ?
H34E C34' H34F 109.5 . . ?
O1 C1 Co1 176.58(9) . . ?
O2 C2 Co1 176.94(9) . . ?
O3 C3 Co1 175.35(11) . . ?
O4 C4 Co2 179.30(13) . . ?
O5 C5 Co2 174.95(10) . . ?
O6 C6 Co2 177.03(9) . . ?
N2A C1A N1A 107.33(7) . . ?
N2A C1A Co1 126.46(6) . . ?
N1A C1A Co1 125.19(6) . . ?
N1A C2A C3A 102.71(7) . . ?
N1A C2A H2AA 111.2 . . ?
C3A C2A H2AA 111.2 . . ?
N1A C2A H2AB 111.2 . . ?
C3A C2A H2AB 111.2 . . ?
H2AA C2A H2AB 109.1 . . ?
N2A C3A C2A 102.75(7) . . ?
N2A C3A H3AA 111.2 . . ?
C2A C3A H3AA 111.2 . . ?
N2A C3A H3AB 111.2 . . ?
C2A C3A H3AB 111.2 . . ?
H3AA C3A H3AB 109.1 . . ?
C12A C11A C16A 119.70(8) . . ?
C12A C11A N1A 121.52(8) . . ?
C16A C11A N1A 118.46(8) . . ?
C13A C12A C11A 119.54(9) . . ?
C13A C12A C17A 118.86(9) . . ?
C11A C12A C17A 121.60(8) . . ?
C12A C13A C14A 122.02(9) . . ?
C12A C13A H13A 119.0 . . ?
C14A C13A H13A 119.0 . . ?
N3A C14A C15A 121.30(9) . . ?
N3A C14A C13A 121.73(9) . . ?
C15A C14A C13A 116.97(8) . . ?
C16A C15A C14A 121.76(9) . . ?
C16A C15A H15A 119.1 . . ?
C14A C15A H15A 119.1 . . ?
C15A C16A C11A 119.92(8) . . ?
C15A C16A C18A 119.49(9) . . ?
C11A C16A C18A 120.56(8) . . ?
C12A C17A H17G 109.5 . . ?
C12A C17A H17H 109.5 . . ?
H17G C17A H17H 109.5 . . ?
C12A C17A H17I 109.5 . . ?
H17G C17A H17I 109.5 . . ?
H17H C17A H17I 109.5 . . ?
C16A C18A H18G 109.5 . . ?
C16A C18A H18H 109.5 . . ?
H18G C18A H18H 109.5 . . ?
C16A C18A H18I 109.5 . . ?
H18G C18A H18I 109.5 . . ?
H18H C18A H18I 109.5 . . ?
C22A C21A C26A 120.14(8) . . ?
C22A C21A N2A 120.49(8) . . ?
C26A C21A N2A 119.25(8) . . ?
C23A C22A C21A 119.44(9) . . ?
C23A C22A C27A 118.94(9) . . ?
C21A C22A C27A 121.62(8) . . ?
C22A C23A C24A 121.92(9) . . ?
C22A C23A H23A 119.0 . . ?
C24A C23A H23A 119.0 . . ?
N4A C24A C23A 120.56(9) . . ?
N4A C24A C25A 122.08(9) . . ?
C23A C24A C25A 117.35(9) . . ?
C26A C25A C24A 121.57(9) . . ?
C26A C25A H25A 119.2 . . ?
C24A C25A H25A 119.2 . . ?
C25A C26A C21A 119.54(9) . . ?
C25A C26A C28A 119.40(9) . . ?
C21A C26A C28A 120.94(9) . . ?
C22A C27A H27A 109.5 . . ?
C22A C27A H27B 109.5 . . ?
H27A C27A H27B 109.5 . . ?
C22A C27A H27C 109.5 . . ?
H27A C27A H27C 109.5 . . ?
H27B C27A H27C 109.5 . . ?
C26A C28A H28A 109.5 . . ?
C26A C28A H28B 109.5 . . ?
H28A C28A H28B 109.5 . . ?
C26A C28A H28C 109.5 . . ?
H28A C28A H28C 109.5 . . ?
H28B C28A H28C 109.5 . . ?
N3A C31A C32A 112.21(11) . . ?
N3A C31A H31E 109.2 . . ?
C32A C31A H31E 109.2 . . ?
N3A C31A H31F 109.2 . . ?
C32A C31A H31F 109.2 . . ?
H31E C31A H31F 107.9 . . ?
C31A C32A H32G 109.5 . . ?
C31A C32A H32H 109.5 . . ?
H32G C32A H32H 109.5 . . ?
C31A C32A H32I 109.5 . . ?
H32G C32A H32I 109.5 . . ?
H32H C32A H32I 109.5 . . ?
N3A C33A C34A 112.99(10) . . ?
N3A C33A H33E 109.0 . . ?
C34A C33A H33E 109.0 . . ?
N3A C33A H33F 109.0 . . ?
C34A C33A H33F 109.0 . . ?
H33E C33A H33F 107.8 . . ?
C33A C34A H34G 109.5 . . ?
C33A C34A H34H 109.5 . . ?
H34G C34A H34H 109.5 . . ?
C33A C34A H34I 109.5 . . ?
H34G C34A H34I 109.5 . . ?
H34H C34A H34I 109.5 . . ?
N4A C41A C42A 113.77(14) . . ?
N4A C41A H41A 108.8 . . ?
C42A C41A H41A 108.8 . . ?
N4A C41A H41B 108.8 . . ?
C42A C41A H41B 108.8 . . ?
H41A C41A H41B 107.7 . . ?
C41A C42A H42A 109.5 . . ?
C41A C42A H42B 109.5 . . ?
H42A C42A H42B 109.5 . . ?
C41A C42A H42C 109.5 . . ?
H42A C42A H42C 109.5 . . ?
H42B C42A H42C 109.5 . . ?
N4A C43A C44A 113.44(14) . . ?
N4A C43A H43A 108.9 . . ?
C44A C43A H43A 108.9 . . ?
N4A C43A H43B 108.9 . . ?
C44A C43A H43B 108.9 . . ?
H43A C43A H43B 107.7 . . ?
C43A C44A H44A 109.5 . . ?
C43A C44A H44B 109.5 . . ?
H44A C44A H44B 109.5 . . ?
C43A C44A H44C 109.5 . . ?
H44A C44A H44C 109.5 . . ?
H44B C44A H44C 109.5 . . ?
N2B C1B N1B 106.70(8) . . ?
N2B C1B Co2 126.04(7) . . ?
N1B C1B Co2 127.26(7) . . ?
N1B C2B C3B 102.54(8) . . ?
N1B C2B H2BA 111.3 . . ?
C3B C2B H2BA 111.3 . . ?
N1B C2B H2BB 111.3 . . ?
C3B C2B H2BB 111.3 . . ?
H2BA C2B H2BB 109.2 . . ?
N2B C3B C2B 102.21(8) . . ?
N2B C3B H3BA 111.3 . . ?
C2B C3B H3BA 111.3 . . ?
N2B C3B H3BB 111.3 . . ?
C2B C3B H3BB 111.3 . . ?
H3BA C3B H3BB 109.2 . . ?
C1B N2B C21B 128.60(8) . . ?
C1B N2B C3B 113.98(8) . . ?
C21B N2B C3B 117.30(8) . . ?
C24B N4B C43B 121.05(9) . . ?
C24B N4B C41B 121.44(9) . . ?
C43B N4B C41B 116.85(9) . . ?
C26B C21B C22B 120.21(8) . . ?
C26B C21B N2B 119.55(8) . . ?
C22B C21B N2B 119.76(9) . . ?
C23B C22B C21B 119.33(9) . . ?
C23B C22B C27B 119.08(9) . . ?
C21B C22B C27B 121.34(9) . . ?
C22B C23B C24B 121.71(9) . . ?
C22B C23B H23B 119.1 . . ?
C24B C23B H23B 119.1 . . ?
N4B C24B C25B 121.08(9) . . ?
N4B C24B C23B 121.33(9) . . ?
C25B C24B C23B 117.58(9) . . ?
C26B C25B C24B 121.52(9) . . ?
C26B C25B H25B 119.2 . . ?
C24B C25B H25B 119.2 . . ?
C25B C26B C21B 119.57(9) . . ?
C25B C26B C28B 119.10(9) . . ?
C21B C26B C28B 121.31(9) . . ?
C22B C27B H27D 109.5 . . ?
C22B C27B H27E 109.5 . . ?
H27D C27B H27E 109.5 . . ?
C22B C27B H27F 109.5 . . ?
H27D C27B H27F 109.5 . . ?
H27E C27B H27F 109.5 . . ?
C26B C28B H28D 109.5 . . ?
C26B C28B H28E 109.5 . . ?
H28D C28B H28E 109.5 . . ?
C26B C28B H28F 109.5 . . ?
H28D C28B H28F 109.5 . . ?
H28E C28B H28F 109.5 . . ?
N4B C41B C42B 112.97(9) . . ?
N4B C41B H41C 109.0 . . ?
C42B C41B H41C 109.0 . . ?
N4B C41B H41D 109.0 . . ?
C42B C41B H41D 109.0 . . ?
H41C C41B H41D 107.8 . . ?
C41B C42B H42D 109.5 . . ?
C41B C42B H42E 109.5 . . ?
H42D C42B H42E 109.5 . . ?
C41B C42B H42F 109.5 . . ?
H42D C42B H42F 109.5 . . ?
H42E C42B H42F 109.5 . . ?
N4B C43B C44B 114.26(11) . . ?
N4B C43B H43C 108.7 . . ?
C44B C43B H43C 108.7 . . ?
N4B C43B H43D 108.7 . . ?
C44B C43B H43D 108.7 . . ?
H43C C43B H43D 107.6 . . ?
C43B C44B H44D 109.5 . . ?
C43B C44B H44E 109.5 . . ?
H44D C44B H44E 109.5 . . ?
C43B C44B H44F 109.5 . . ?
H44D C44B H44F 109.5 . . ?
H44E C44B H44F 109.5 . . ?

loop_
_geom_bond_atom_site_label_1
_geom_bond_atom_site_label_2
_geom_bond_distance
_geom_bond_site_symmetry_2
_geom_bond_publ_flag
Co1 C1 1.7716(10) . ?
Co1 C2 1.7897(11) . ?
Co1 C3 1.8128(12) . ?
Co1 C1A 1.9388(9) . ?
Co1 Co2 2.72357(18) . ?
Co2 C4 1.7743(12) . ?
Co2 C6 1.7887(11) . ?
Co2 C5 1.8002(11) . ?
Co2 C1B 1.9468(9) . ?
O1 C1 1.1582(13) . ?
O2 C2 1.1495(14) . ?
O3 C3 1.1445(15) . ?
O4 C4 1.1563(15) . ?
O5 C5 1.1469(15) . ?
O6 C6 1.1520(14) . ?
N1A C1A 1.3574(11) . ?
N1A C11A 1.4323(11) . ?
N1A C2A 1.4764(12) . ?
N2A C1A 1.3470(11) . ?
N2A C21A 1.4324(12) . ?
N2A C3A 1.4748(12) . ?
N3A C14A 1.3852(13) . ?
N3A C31A 1.4525(16) . ?
N3A C33A 1.4575(15) . ?
N4A C24A 1.3809(13) . ?
N4A C43A 1.4514(16) . ?
N4A C41A 1.4580(16) . ?
N1B C1B 1.3552(12) . ?
N1B C11B 1.4324(14) . ?
N1B C11' 1.446(7) . ?
N1B C2B 1.4772(13) . ?
N3B C14B 1.3857(16) . ?
N3B C31B 1.454(2) . ?
N3B C33B 1.464(3) . ?
C11B C16B 1.3990(18) . ?
C11B C12B 1.4020(17) . ?
C12B C13B 1.3924(17) . ?
C12B C17B 1.507(2) . ?
C13B C14B 1.406(2) . ?
C13B H13B 0.9500 . ?
C14B C15B 1.4117(19) . ?
C15B C16B 1.3929(17) . ?
C15B H15B 0.9500 . ?
C16B C18B 1.5060(19) . ?
C17B H17A 0.9800 . ?
C17B H17B 0.9800 . ?
C17B H17C 0.9800 . ?
C18B H18A 0.9800 . ?
C18B H18B 0.9800 . ?
C18B H18C 0.9800 . ?
C31B C32B 1.521(2) . ?
C31B H31A 0.9900 . ?
C31B H31B 0.9900 . ?
C32B H32A 0.9800 . ?
C32B H32B 0.9800 . ?
C32B H32C 0.9800 . ?
C33B C34B 1.496(4) . ?
C33B H33A 0.9900 . ?
C33B H33B 0.9900 . ?
C34B H34A 0.9800 . ?
C34B H34B 0.9800 . ?
C34B H34C 0.9800 . ?
N3' C14' 1.390(7) . ?
N3' C33' 1.457(8) . ?
N3' C31' 1.463(8) . ?
C11' C12' 1.400(7) . ?
C11' C16' 1.402(7) . ?
C12' C13' 1.392(7) . ?
C12' C17' 1.499(8) . ?
C13' C14' 1.402(8) . ?
C13' H13' 0.9500 . ?
C14' C15' 1.416(8) . ?
C15' C16' 1.393(7) . ?
C15' H15' 0.9500 . ?
C16' C18' 1.498(8) . ?
C17' H17D 0.9800 . ?
C17' H17E 0.9800 . ?
C17' H17F 0.9800 . ?
C18' H18D 0.9800 . ?
C18' H18E 0.9800 . ?
C18' H18F 0.9800 . ?
C31' C32' 1.522(9) . ?
C31' H31C 0.9900 . ?
C31' H31D 0.9900 . ?
C32' H32D 0.9800 . ?
C32' H32E 0.9800 . ?
C32' H32F 0.9800 . ?
C33' C34' 1.501(9) . ?
C33' H33C 0.9900 . ?
C33' H33D 0.9900 . ?
C34' H34D 0.9800 . ?
C34' H34E 0.9800 . ?
C34' H34F 0.9800 . ?
C2A C3A 1.5276(13) . ?
C2A H2AA 0.9900 . ?
C2A H2AB 0.9900 . ?
C3A H3AA 0.9900 . ?
C3A H3AB 0.9900 . ?
C11A C12A 1.3977(13) . ?
C11A C16A 1.4052(13) . ?
C12A C13A 1.3951(13) . ?
C12A C17A 1.5028(14) . ?
C13A C14A 1.4114(14) . ?
C13A H13A 0.9500 . ?
C14A C15A 1.4087(14) . ?
C15A C16A 1.3903(13) . ?
C15A H15A 0.9500 . ?
C16A C18A 1.5021(14) . ?
C17A H17G 0.9800 . ?
C17A H17H 0.9800 . ?
C17A H17I 0.9800 . ?
C18A H18G 0.9800 . ?
C18A H18H 0.9800 . ?
C18A H18I 0.9800 . ?
C21A C22A 1.3985(13) . ?
C21A C26A 1.4059(13) . ?
C22A C23A 1.3921(13) . ?
C22A C27A 1.5055(14) . ?
C23A C24A 1.4074(14) . ?
C23A H23A 0.9500 . ?
C24A C25A 1.4133(14) . ?
C25A C26A 1.3906(13) . ?
C25A H25A 0.9500 . ?
C26A C28A 1.5076(14) . ?
C27A H27A 0.9800 . ?
C27A H27B 0.9800 . ?
C27A H27C 0.9800 . ?
C28A H28A 0.9800 . ?
C28A H28B 0.9800 . ?
C28A H28C 0.9800 . ?
C31A C32A 1.518(2) . ?
C31A H31E 0.9900 . ?
C31A H31F 0.9900 . ?
C32A H32G 0.9800 . ?
C32A H32H 0.9800 . ?
C32A H32I 0.9800 . ?
C33A C34A 1.5224(16) . ?
C33A H33E 0.9900 . ?
C33A H33F 0.9900 . ?
C34A H34G 0.9800 . ?
C34A H34H 0.9800 . ?
C34A H34I 0.9800 . ?
C41A C42A 1.513(3) . ?
C41A H41A 0.9900 . ?
C41A H41B 0.9900 . ?
C42A H42A 0.9800 . ?
C42A H42B 0.9800 . ?
C42A H42C 0.9800 . ?
C43A C44A 1.503(3) . ?
C43A H43A 0.9900 . ?
C43A H43B 0.9900 . ?
C44A H44A 0.9800 . ?
C44A H44B 0.9800 . ?
C44A H44C 0.9800 . ?
C1B N2B 1.3522(12) . ?
C2B C3B 1.5232(15) . ?
C2B H2BA 0.9900 . ?
C2B H2BB 0.9900 . ?
C3B N2B 1.4714(13) . ?
C3B H3BA 0.9900 . ?
C3B H3BB 0.9900 . ?
N2B C21B 1.4291(12) . ?
N4B C24B 1.3812(13) . ?
N4B C43B 1.4543(15) . ?
N4B C41B 1.4544(14) . ?
C21B C26B 1.4016(13) . ?
C21B C22B 1.4021(13) . ?
C22B C23B 1.3913(14) . ?
C22B C27B 1.5045(15) . ?
C23B C24B 1.4103(14) . ?
C23B H23B 0.9500 . ?
C24B C25B 1.4089(13) . ?
C25B C26B 1.3916(13) . ?
C25B H25B 0.9500 . ?
C26B C28B 1.5056(14) . ?
C27B H27D 0.9800 . ?
C27B H27E 0.9800 . ?
C27B H27F 0.9800 . ?
C28B H28D 0.9800 . ?
C28B H28E 0.9800 . ?
C28B H28F 0.9800 . ?
C41B C42B 1.5293(17) . ?
C41B H41C 0.9900 . ?
C41B H41D 0.9900 . ?
C42B H42D 0.9800 . ?
C42B H42E 0.9800 . ?
C42B H42F 0.9800 . ?
C43B C44B 1.5137(18) . ?
C43B H43C 0.9900 . ?
C43B H43D 0.9900 . ?
C44B H44D 0.9800 . ?
C44B H44E 0.9800 . ?
C44B H44F 0.9800 . ?

loop_
_geom_torsion_atom_site_label_1
_geom_torsion_atom_site_label_2
_geom_torsion_atom_site_label_3
_geom_torsion_atom_site_label_4
_geom_torsion
_geom_torsion_site_symmetry_1
_geom_torsion_site_symmetry_2
_geom_torsion_site_symmetry_3
_geom_torsion_site_symmetry_4
_geom_torsion_publ_flag
C1B N1B C11B C16B 113.88(16) . . . . ?
C2B N1B C11B C16B -87.03(17) . . . . ?
C1B N1B C11B C12B -72.75(19) . . . . ?
C2B N1B C11B C12B 86.34(17) . . . . ?
C16B C11B C12B C13B 1.0(2) . . . . ?
N1B C11B C12B C13B -172.37(13) . . . . ?
C16B C11B C12B C17B -177.77(14) . . . . ?
N1B C11B C12B C17B 8.9(2) . . . . ?
C11B C12B C13B C14B 1.0(2) . . . . ?
C17B C12B C13B C14B 179.81(12) . . . . ?
C31B N3B C14B C13B 3.2(2) . . . . ?
C33B N3B C14B C13B 170.17(16) . . . . ?
C31B N3B C14B C15B -178.11(14) . . . . ?
C33B N3B C14B C15B -11.2(2) . . . . ?
C12B C13B C14B N3B 175.57(13) . . . . ?
C12B C13B C14B C15B -3.2(2) . . . . ?
N3B C14B C15B C16B -175.29(14) . . . . ?
C13B C14B C15B C16B 3.4(2) . . . . ?
C14B C15B C16B C11B -1.6(2) . . . . ?
C14B C15B C16B C18B 178.96(14) . . . . ?
C12B C11B C16B C15B -0.7(2) . . . . ?
N1B C11B C16B C15B 172.67(14) . . . . ?
C12B C11B C16B C18B 178.76(15) . . . . ?
N1B C11B C16B C18B -7.9(2) . . . . ?
C14B N3B C31B C32B 83.21(18) . . . . ?
C33B N3B C31B C32B -84.06(19) . . . . ?
C14B N3B C33B C34B -70.3(2) . . . . ?
C31B N3B C33B C34B 97.03(18) . . . . ?
C1B N1B C11' C12' -85.0(16) . . . . ?
C2B N1B C11' C12' 94.2(15) . . . . ?
C1B N1B C11' C16' 93.9(15) . . . . ?
C2B N1B C11' C16' -86.9(16) . . . . ?
C16' C11' C12' C13' 1(3) . . . . ?
N1B C11' C12' C13' 179.6(15) . . . . ?
C16' C11' C12' C17' -179.9(15) . . . . ?
N1B C11' C12' C17' -1(2) . . . . ?
C11' C12' C13' C14' -3(3) . . . . ?
C17' C12' C13' C14' 177.2(16) . . . . ?
C33' N3' C14' C13' 143.0(18) . . . . ?
C31' N3' C14' C13' -63(2) . . . . ?
C33' N3' C14' C15' -34(2) . . . . ?
C31' N3' C14' C15' 119.4(19) . . . . ?
C12' C13' C14' N3' -175.6(16) . . . . ?
C12' C13' C14' C15' 2(3) . . . . ?
N3' C14' C15' C16' -179.9(15) . . . . ?
C13' C14' C15' C16' 3(3) . . . . ?
C14' C15' C16' C11' -5(2) . . . . ?
C14' C15' C16' C18' 175.2(16) . . . . ?
C12' C11' C16' C15' 4(2) . . . . ?
N1B C11' C16' C15' -175.4(14) . . . . ?
C12' C11' C16' C18' -176.9(16) . . . . ?
N1B C11' C16' C18' 4(2) . . . . ?
C14' N3' C31' C32' 80(2) . . . . ?
C33' N3' C31' C32' -125(2) . . . . ?
C14' N3' C33' C34' -65(3) . . . . ?
C31' N3' C33' C34' 141(2) . . . . ?
C21A N2A C1A N1A 174.54(9) . . . . ?
C3A N2A C1A N1A -2.48(11) . . . . ?
C21A N2A C1A Co1 -16.56(14) . . . . ?
C3A N2A C1A Co1 166.41(7) . . . . ?
C11A N1A C1A N2A -161.97(9) . . . . ?
C2A N1A C1A N2A 0.89(11) . . . . ?
C11A N1A C1A Co1 28.96(13) . . . . ?
C2A N1A C1A Co1 -168.18(7) . . . . ?
C1A N1A C2A C3A 0.91(11) . . . . ?
C11A N1A C2A C3A 165.77(8) . . . . ?
C1A N2A C3A C2A 2.95(11) . . . . ?
C21A N2A C3A C2A -174.37(8) . . . . ?
N1A C2A C3A N2A -2.13(10) . . . . ?
C1A N1A C11A C12A -103.25(11) . . . . ?
C2A N1A C11A C12A 94.39(10) . . . . ?
C1A N1A C11A C16A 83.24(12) . . . . ?
C2A N1A C11A C16A -79.12(11) . . . . ?
C16A C11A C12A C13A -0.18(13) . . . . ?
N1A C11A C12A C13A -173.61(8) . . . . ?
C16A C11A C12A C17A -179.82(9) . . . . ?
N1A C11A C12A C17A 6.75(14) . . . . ?
C11A C12A C13A C14A 2.58(14) . . . . ?
C17A C12A C13A C14A -177.77(9) . . . . ?
C31A N3A C14A C15A 174.33(10) . . . . ?
C33A N3A C14A C15A 5.20(16) . . . . ?
C31A N3A C14A C13A -6.23(16) . . . . ?
C33A N3A C14A C13A -175.36(10) . . . . ?
C12A C13A C14A N3A 177.91(9) . . . . ?
C12A C13A C14A C15A -2.63(14) . . . . ?
N3A C14A C15A C16A 179.80(9) . . . . ?
C13A C14A C15A C16A 0.34(14) . . . . ?
C14A C15A C16A C11A 1.97(14) . . . . ?
C14A C15A C16A C18A -176.08(9) . . . . ?
C12A C11A C16A C15A -2.05(13) . . . . ?
N1A C11A C16A C15A 171.59(8) . . . . ?
C12A C11A C16A C18A 175.98(9) . . . . ?
N1A C11A C16A C18A -10.39(13) . . . . ?
C1A N2A C21A C22A 97.32(12) . . . . ?
C3A N2A C21A C22A -85.78(11) . . . . ?
C1A N2A C21A C26A -86.57(12) . . . . ?
C3A N2A C21A C26A 90.33(11) . . . . ?
C26A C21A C22A C23A 1.55(15) . . . . ?
N2A C21A C22A C23A 177.62(9) . . . . ?
C26A C21A C22A C27A -178.44(10) . . . . ?
N2A C21A C22A C27A -2.37(15) . . . . ?
C21A C22A C23A C24A -0.03(16) . . . . ?
C27A C22A C23A C24A 179.96(11) . . . . ?
C43A N4A C24A C23A 176.88(12) . . . . ?
C41A N4A C24A C23A -15.48(18) . . . . ?
C43A N4A C24A C25A -2.99(19) . . . . ?
C41A N4A C24A C25A 164.66(12) . . . . ?
C22A C23A C24A N4A 178.60(11) . . . . ?
C22A C23A C24A C25A -1.53(17) . . . . ?
N4A C24A C25A C26A -178.49(11) . . . . ?
C23A C24A C25A C26A 1.64(16) . . . . ?
C24A C25A C26A C21A -0.19(16) . . . . ?
C24A C25A C26A C28A 175.92(10) . . . . ?
C22A C21A C26A C25A -1.44(14) . . . . ?
N2A C21A C26A C25A -177.56(9) . . . . ?
C22A C21A C26A C28A -177.48(10) . . . . ?
N2A C21A C26A C28A 6.40(14) . . . . ?
C14A N3A C31A C32A 88.49(14) . . . . ?
C33A N3A C31A C32A -101.79(13) . . . . ?
C14A N3A C33A C34A 82.54(13) . . . . ?
C31A N3A C33A C34A -87.05(13) . . . . ?
C24A N4A C41A C42A 93.80(16) . . . . ?
C43A N4A C41A C42A -97.95(16) . . . . ?
C24A N4A C43A C44A 86.50(16) . . . . ?
C41A N4A C43A C44A -81.68(17) . . . . ?
C11B N1B C1B N2B 165.27(11) . . . . ?
C11' N1B C1B N2B -175.1(5) . . . . ?
C2B N1B C1B N2B 5.68(12) . . . . ?
C11B N1B C1B Co2 -13.86(16) . . . . ?
C11' N1B C1B Co2 5.7(5) . . . . ?
C2B N1B C1B Co2 -173.45(8) . . . . ?
C1B N1B C2B C3B -10.84(12) . . . . ?
C11B N1B C2B C3B -172.94(10) . . . . ?
C11' N1B C2B C3B 169.9(4) . . . . ?
N1B C2B C3B N2B 10.86(11) . . . . ?
N1B C1B N2B C21B 178.44(9) . . . . ?
Co2 C1B N2B C21B -2.42(15) . . . . ?
N1B C1B N2B C3B 2.42(12) . . . . ?
Co2 C1B N2B C3B -178.44(8) . . . . ?
C2B C3B N2B C1B -8.84(12) . . . . ?
C2B C3B N2B C21B 174.65(9) . . . . ?
C1B N2B C21B C26B -95.91(12) . . . . ?
C3B N2B C21B C26B 80.00(12) . . . . ?
C1B N2B C21B C22B 91.95(13) . . . . ?
C3B N2B C21B C22B -92.14(11) . . . . ?
C26B C21B C22B C23B 3.66(14) . . . . ?
N2B C21B C22B C23B 175.74(9) . . . . ?
C26B C21B C22B C27B -170.51(9) . . . . ?
N2B C21B C22B C27B 1.57(14) . . . . ?
C21B C22B C23B C24B -2.60(15) . . . . ?
C27B C22B C23B C24B 171.71(10) . . . . ?
C43B N4B C24B C25B -11.67(16) . . . . ?
C41B N4B C24B C25B 178.01(10) . . . . ?
C43B N4B C24B C23B 167.01(10) . . . . ?
C41B N4B C24B C23B -3.32(16) . . . . ?
C22B C23B C24B N4B -178.09(10) . . . . ?
C22B C23B C24B C25B 0.63(15) . . . . ?
N4B C24B C25B C26B 179.01(10) . . . . ?
C23B C24B C25B C26B 0.29(14) . . . . ?
C24B C25B C26B C21B 0.79(14) . . . . ?
C24B C25B C26B C28B -177.77(9) . . . . ?
C22B C21B C26B C25B -2.78(14) . . . . ?
N2B C21B C26B C25B -174.88(8) . . . . ?
C22B C21B C26B C28B 175.74(9) . . . . ?
N2B C21B C26B C28B 3.65(13) . . . . ?
C24B N4B C41B C42B 83.01(13) . . . . ?
C43B N4B C41B C42B -87.70(13) . . . . ?
C24B N4B C43B C44B 90.30(14) . . . . ?
C41B N4B C43B C44B -98.95(12) . . . . ?
